data_7023645
loop_
_publ_author_name
'Sinha, Indranil'
'K\"osters, Jutta'
'Hepp, Alexander'
'M\"uller, Jens'

_publ_section_title
;
 6-Substituted purines containing thienyl or furyl substituents as
 artificial nucleobases for metal-mediated base pairing.
;
_journal_issue 45
_journal_name_full 'Dalton transactions (Cambridge, England : 2003)'
_journal_page_first 16080
_journal_page_last 16089
_journal_paper_doi 10.1039/c3dt51691a
_journal_volume 42
_journal_year 2013
_chemical_formula_sum 'C12 H11 Ag N6 O3 S'
_chemical_formula_weight 427.20
_chemical_name_systematic
; 
 ? 
;
_space_group_IT_number 15
_symmetry_cell_setting monoclinic
_symmetry_space_group_name_Hall '-C 2yc'
_symmetry_space_group_name_H-M 'C 1 2/c 1'
_atom_sites_solution_hydrogens geom
_atom_sites_solution_primary direct
_atom_sites_solution_secondary difmap
_audit_creation_method SHELXL-97
_cell_angle_alpha 90.00
_cell_angle_beta 94.954(3)
_cell_angle_gamma 90.00
_cell_formula_units_Z 8
_cell_length_a 22.652(3)
_cell_length_b 7.2312(9)
_cell_length_c 18.795(2)
_cell_measurement_reflns_used 9893
_cell_measurement_temperature 153(2)
_cell_volume 3067.1(6)
_computing_cell_refinement 'Bruker SAINT'
_computing_data_collection 'Bruker APEX2'
_computing_data_reduction 'Bruker SAINT'
_computing_structure_refinement 'SHELXL-97 (Sheldrick, 2008)'
_computing_structure_solution 'SHELXS-97 (Sheldrick, 2008)'
_diffrn_ambient_temperature 153(2)
_diffrn_measured_fraction_theta_full 0.992
_diffrn_measured_fraction_theta_max 0.992
_diffrn_measurement_device_type 'Photon 100 CMOS-detector'
_diffrn_measurement_method 'omega scan'
_diffrn_radiation_monochromator 'Venture Mo multilayer optic'
_diffrn_radiation_source Microfocus
_diffrn_radiation_type MoK\a
_diffrn_radiation_wavelength 0.71073
_diffrn_reflns_av_R_equivalents 0.0617
_diffrn_reflns_av_sigmaI/netI 0.0468
_diffrn_reflns_limit_h_max 29
_diffrn_reflns_limit_h_min -29
_diffrn_reflns_limit_k_max 9
_diffrn_reflns_limit_k_min -9
_diffrn_reflns_limit_l_max 24
_diffrn_reflns_limit_l_min -24
_diffrn_reflns_number 16656
_diffrn_reflns_theta_full 27.95
_diffrn_reflns_theta_max 27.95
_diffrn_reflns_theta_min 2.18
_exptl_absorpt_coefficient_mu 1.474
_exptl_absorpt_correction_T_max 0.9571
_exptl_absorpt_correction_T_min 0.7471
_exptl_absorpt_correction_type multi-scan
_exptl_absorpt_process_details 'SADABS V2008/1 (Bruker AXS)'
_exptl_crystal_colour colourless
_exptl_crystal_density_diffrn 1.850
_exptl_crystal_density_method 'not measured'
_exptl_crystal_description plate
_exptl_crystal_F_000 1696
_exptl_crystal_size_max 0.21
_exptl_crystal_size_mid 0.18
_exptl_crystal_size_min 0.03
_refine_diff_density_max 2.606
_refine_diff_density_min -1.257
_refine_diff_density_rms 0.220
_refine_ls_extinction_method none
_refine_ls_goodness_of_fit_ref 1.058
_refine_ls_hydrogen_treatment constr
_refine_ls_matrix_type full
_refine_ls_number_parameters 210
_refine_ls_number_reflns 3675
_refine_ls_number_restraints 0
_refine_ls_restrained_S_all 1.058
_refine_ls_R_factor_all 0.0597
_refine_ls_R_factor_gt 0.0507
_refine_ls_shift/su_max 0.001
_refine_ls_shift/su_mean 0.000
_refine_ls_structure_factor_coef Fsqd
_refine_ls_weighting_details 'calc w=1/[\s^2^(Fo^2^)+(0.1165P)^2^+2.5144P] where P=(Fo^2^+2Fc^2^)/3'
_refine_ls_weighting_scheme calc
_refine_ls_wR_factor_gt 0.1531
_refine_ls_wR_factor_ref 0.1648
_reflns_number_gt 3071
_reflns_number_total 3675
_reflns_threshold_expression >2sigma(I)
_cod_data_source_file c3dt51691a.txt
_cod_data_source_block mo_is230413_0m_03
_cod_depositor_comments
;
The following automatic conversions were performed:

'_symmetry_cell_setting' value 'Monoclinic' changed to 'monoclinic'
according to /home/saulius/struct/CIF-dictionaries/cif_core.dic
dictionary named 'cif_core.dic' version 2.4.2 from 2011-04-26.

Automatic conversion script
Id: cif_fix_values 1891 2012-01-12 08:04:46Z andrius 
;
_cod_original_cell_volume 3067.0(7)
_cod_original_sg_symbol_H-M 'C2/c  '
_cod_database_code 7023645

loop_
_symmetry_equiv_pos_as_xyz
'x, y, z'
'-x, y, -z+1/2'
'x+1/2, y+1/2, z'
'-x+1/2, y+1/2, -z+1/2'
'-x, -y, -z'
'x, -y, z-1/2'
'-x+1/2, -y+1/2, -z'
'x+1/2, -y+1/2, z-1/2'

loop_
_atom_site_label
_atom_site_type_symbol
_atom_site_fract_x
_atom_site_fract_y
_atom_site_fract_z
_atom_site_U_iso_or_equiv
_atom_site_adp_type
_atom_site_occupancy
_atom_site_symmetry_multiplicity
_atom_site_calc_flag
_atom_site_refinement_flags
Ag1 Ag 0.863499(13) 0.95887(5) 0.193127(15) 0.02890(16) Uani 1 1 d .
N1 N 0.87283(14) 0.7759(5) 0.29321(18) 0.0256(7) Uani 1 1 d .
C1 C 0.91182(17) 0.8017(5) 0.3482(2) 0.0279(8) Uani 1 1 d .
H1 H 0.9505 0.8481 0.3436 0.033 Uiso 1 1 calc R
N2 N 0.89237(14) 0.7570(5) 0.41200(17) 0.0261(7) Uani 1 1 d .
C21 C 0.9241(2) 0.7672(7) 0.4829(2) 0.0384(11) Uani 1 1 d .
H21A H 0.9651 0.8065 0.4786 0.058 Uiso 1 1 calc R
H21B H 0.9241 0.6452 0.5056 0.058 Uiso 1 1 calc R
H21C H 0.9045 0.8567 0.5122 0.058 Uiso 1 1 calc R
C2 C 0.83489(17) 0.7006(5) 0.3977(2) 0.0243(8) Uani 1 1 d .
C3 C 0.82320(16) 0.7112(5) 0.32350(18) 0.0190(7) Uani 1 1 d .
N3 N 0.79691(15) 0.6499(5) 0.44431(16) 0.0264(7) Uani 1 1 d .
C4 C 0.74404(18) 0.6084(6) 0.4121(2) 0.0262(8) Uani 1 1 d .
H4 H 0.7143 0.5760 0.4425 0.031 Uiso 1 1 calc R
N4 N 0.72742(14) 0.6068(4) 0.34102(16) 0.0214(6) Uani 1 1 d .
C5 C 0.76747(16) 0.6572(5) 0.29558(19) 0.0203(7) Uani 1 1 d .
C6 C 0.75115(17) 0.6493(5) 0.21874(19) 0.0223(7) Uani 1 1 d .
C7 C 0.78992(15) 0.5977(4) 0.16399(17) 0.0157(6) Uani 1 1 d .
H7 H 0.8305 0.5645 0.1721 0.019 Uiso 1 1 calc R
C8 C 0.7569(2) 0.6056(7) 0.0969(2) 0.0402(11) Uani 1 1 d .
H8 H 0.7734 0.5732 0.0538 0.048 Uiso 1 1 calc R
C9 C 0.7006(3) 0.6620(7) 0.0982(2) 0.0421(12) Uani 1 1 d .
H9 H 0.6740 0.6761 0.0566 0.051 Uiso 1 1 calc R
S1A S 0.68228(5) 0.70544(15) 0.18164(6) 0.0338(3) Uani 1 1 d .
N5 N 0.91426(16) 0.7681(6) 0.0669(2) 0.0388(9) Uani 1 1 d .
O51 O 0.86903(14) 0.8627(5) 0.06547(17) 0.0380(7) Uani 1 1 d .
O52 O 0.92941(19) 0.7004(8) 0.0103(2) 0.0754(15) Uani 1 1 d .
O53 O 0.94349(19) 0.7412(8) 0.1242(2) 0.0750(15) Uani 1 1 d .
N10 N 0.9370(2) 1.1788(9) 0.1817(3) 0.0671(16) Uani 1 1 d .
C10 C 0.9754(2) 1.2630(8) 0.1647(3) 0.0434(11) Uani 1 1 d .
C11 C 1.0242(2) 1.3715(8) 0.1423(3) 0.0484(13) Uani 1 1 d .
H11A H 1.0086 1.4803 0.1159 0.073 Uiso 1 1 calc R
H11B H 1.0474 1.2963 0.1115 0.073 Uiso 1 1 calc R
H11C H 1.0495 1.4113 0.1844 0.073 Uiso 1 1 calc R

loop_
_atom_site_aniso_label
_atom_site_aniso_U_11
_atom_site_aniso_U_22
_atom_site_aniso_U_33
_atom_site_aniso_U_23
_atom_site_aniso_U_13
_atom_site_aniso_U_12
Ag1 0.0254(2) 0.0358(2) 0.0262(2) 0.00461(11) 0.00597(14) -0.00037(11)
N1 0.0198(15) 0.0259(16) 0.0316(16) 0.0012(14) 0.0049(13) 0.0006(13)
C1 0.0213(17) 0.0277(18) 0.035(2) 0.0018(17) 0.0022(16) 0.0027(15)
N2 0.0226(15) 0.0301(16) 0.0252(15) 0.0013(14) -0.0004(13) 0.0010(13)
C21 0.029(2) 0.052(3) 0.032(2) -0.010(2) -0.0076(18) 0.004(2)
C2 0.0281(19) 0.0203(16) 0.0239(17) -0.0034(15) -0.0008(15) 0.0038(15)
C3 0.0196(16) 0.0197(16) 0.0182(15) 0.0003(13) 0.0041(13) 0.0009(13)
N3 0.0288(17) 0.0322(17) 0.0184(14) -0.0008(13) 0.0040(13) -0.0005(14)
C4 0.0289(19) 0.0293(19) 0.0216(17) 0.0002(16) 0.0093(15) -0.0003(17)
N4 0.0224(15) 0.0220(14) 0.0204(14) 0.0000(12) 0.0049(12) 0.0004(12)
C5 0.0231(17) 0.0159(15) 0.0222(16) 0.0008(13) 0.0042(14) -0.0007(13)
C6 0.0256(17) 0.0216(17) 0.0196(16) 0.0011(14) 0.0010(14) -0.0044(14)
C7 0.0233(16) 0.0116(13) 0.0125(14) -0.0027(12) 0.0030(12) -0.0075(13)
C8 0.060(3) 0.041(2) 0.0199(19) -0.0029(18) 0.007(2) -0.022(2)
C9 0.060(3) 0.038(2) 0.026(2) 0.0090(19) -0.011(2) -0.020(2)
S1A 0.0358(6) 0.0314(5) 0.0330(5) 0.0044(4) -0.0034(4) -0.0037(4)
N5 0.0249(17) 0.047(2) 0.045(2) -0.0080(19) 0.0083(17) 0.0031(17)
O51 0.0300(15) 0.0480(19) 0.0364(16) -0.0022(15) 0.0044(13) 0.0093(15)
O52 0.052(3) 0.102(4) 0.076(3) -0.043(3) 0.032(2) 0.003(3)
O53 0.044(2) 0.117(4) 0.062(2) 0.002(3) -0.011(2) 0.028(3)
N10 0.063(3) 0.089(4) 0.049(3) 0.005(3) 0.003(2) -0.047(3)
C10 0.048(3) 0.050(3) 0.032(2) 0.002(2) 0.000(2) -0.012(2)
C11 0.036(2) 0.056(3) 0.054(3) 0.015(3) 0.012(2) -0.008(2)

loop_
_atom_type_symbol
_atom_type_description
_atom_type_scat_dispersion_real
_atom_type_scat_dispersion_imag
_atom_type_scat_source
C C 0.0033 0.0016 'International Tables Vol C Tables 4.2.6.8 and 6.1.1.4'
H H 0.0000 0.0000 'International Tables Vol C Tables 4.2.6.8 and 6.1.1.4'
N N 0.0061 0.0033 'International Tables Vol C Tables 4.2.6.8 and 6.1.1.4'
O O 0.0106 0.0060 'International Tables Vol C Tables 4.2.6.8 and 6.1.1.4'
S S 0.1246 0.1234 'International Tables Vol C Tables 4.2.6.8 and 6.1.1.4'
Ag Ag -0.8971 1.1015 'International Tables Vol C Tables 4.2.6.8 and 6.1.1.4'

loop_
_geom_angle_atom_site_label_1
_geom_angle_atom_site_label_2
_geom_angle_atom_site_label_3
_geom_angle
_geom_angle_site_symmetry_1
_geom_angle_site_symmetry_3
N1 Ag1 N10 117.00(16) . .
N1 Ag1 N4 120.05(11) . 4_655
N10 Ag1 N4 106.25(19) . 4_655
N1 Ag1 O51 127.94(11) . .
N10 Ag1 O51 90.34(15) . .
N4 Ag1 O51 88.85(10) 4_655 .
C1 N1 C3 103.8(3) . .
C1 N1 Ag1 124.9(3) . .
C3 N1 Ag1 120.8(2) . .
N1 C1 N2 114.6(4) . .
N1 C1 H1 122.7 . .
N2 C1 H1 122.7 . .
C1 N2 C2 106.0(3) . .
C1 N2 C21 128.7(4) . .
C2 N2 C21 125.4(4) . .
N2 C21 H21A 109.5 . .
N2 C21 H21B 109.5 . .
H21A C21 H21B 109.5 . .
N2 C21 H21C 109.5 . .
H21A C21 H21C 109.5 . .
H21B C21 H21C 109.5 . .
N3 C2 N2 127.7(3) . .
N3 C2 C3 126.4(4) . .
N2 C2 C3 105.9(3) . .
C5 C3 N1 133.4(3) . .
C5 C3 C2 116.8(3) . .
N1 C3 C2 109.7(3) . .
C4 N3 C2 111.8(3) . .
N3 C4 N4 127.8(4) . .
N3 C4 H4 116.1 . .
N4 C4 H4 116.1 . .
C5 N4 C4 118.5(3) . .
C5 N4 Ag1 124.7(2) . 4_645
C4 N4 Ag1 115.7(3) . 4_645
N4 C5 C3 118.6(3) . .
N4 C5 C6 119.3(3) . .
C3 C5 C6 122.1(3) . .
C7 C6 C5 126.3(3) . .
C7 C6 S1A 111.0(2) . .
C5 C6 S1A 122.7(3) . .
C8 C7 C6 108.4(4) . .
C8 C7 H7 125.8 . .
C6 C7 H7 125.8 . .
C9 C8 C7 115.4(4) . .
C9 C8 H8 122.3 . .
C7 C8 H8 122.3 . .
C8 C9 S1A 112.6(3) . .
C8 C9 H9 123.7 . .
S1A C9 H9 123.7 . .
C9 S1A C6 92.6(2) . .
O51 N5 O53 119.4(4) . .
O51 N5 O52 119.4(4) . .
O53 N5 O52 121.2(5) . .
N5 O51 Ag1 104.1(3) . .
C10 N10 Ag1 165.7(5) . .
N10 C10 C11 179.4(6) . .
C10 C11 H11A 109.5 . .
C10 C11 H11B 109.5 . .
H11A C11 H11B 109.5 . .
C10 C11 H11C 109.5 . .
H11A C11 H11C 109.5 . .
H11B C11 H11C 109.5 . .

loop_
_geom_bond_atom_site_label_1
_geom_bond_atom_site_label_2
_geom_bond_distance
_geom_bond_site_symmetry_2
Ag1 N1 2.294(3) .
Ag1 N10 2.326(5) .
Ag1 N4 2.360(3) 4_655
Ag1 O51 2.511(3) .
N1 C1 1.314(5) .
N1 C3 1.385(5) .
C1 N2 1.351(5) .
C1 H1 0.9500 .
N2 C2 1.369(5) .
N2 C21 1.461(5) .
C21 H21A 0.9800 .
C21 H21B 0.9800 .
C21 H21C 0.9800 .
C2 N3 1.331(5) .
C2 C3 1.400(5) .
C3 C5 1.381(5) .
N3 C4 1.329(5) .
C4 N4 1.356(5) .
C4 H4 0.9500 .
N4 C5 1.349(5) .
N4 Ag1 2.360(3) 4_645
C5 C6 1.461(5) .
C6 C7 1.458(5) .
C6 S1A 1.702(4) .
C7 C8 1.410(5) .
C7 H7 0.9500 .
C8 C9 1.341(8) .
C8 H8 0.9500 .
C9 S1A 1.686(5) .
C9 H9 0.9500 .
N5 O51 1.230(5) .
N5 O53 1.230(5) .
N5 O52 1.246(5) .
N10 C10 1.129(7) .
C10 C11 1.448(7) .
C11 H11A 0.9800 .
C11 H11B 0.9800 .
C11 H11C 0.9800 .

loop_
_geom_torsion_atom_site_label_1
_geom_torsion_atom_site_label_2
_geom_torsion_atom_site_label_3
_geom_torsion_atom_site_label_4
_geom_torsion
_geom_torsion_site_symmetry_1
_geom_torsion_site_symmetry_4
N10 Ag1 N1 C1 9.3(4) . .
N4 Ag1 N1 C1 -121.9(3) 4_655 .
O51 Ag1 N1 C1 123.2(3) . .
N10 Ag1 N1 C3 148.1(3) . .
N4 Ag1 N1 C3 17.0(3) 4_655 .
O51 Ag1 N1 C3 -98.0(3) . .
C3 N1 C1 N2 0.9(5) . .
Ag1 N1 C1 N2 145.3(3) . .
N1 C1 N2 C2 -1.4(5) . .
N1 C1 N2 C21 179.4(4) . .
C1 N2 C2 N3 -177.2(4) . .
C21 N2 C2 N3 2.0(7) . .
C1 N2 C2 C3 1.3(4) . .
C21 N2 C2 C3 -179.5(4) . .
C1 N1 C3 C5 -179.6(4) . .
Ag1 N1 C3 C5 34.1(6) . .
C1 N1 C3 C2 0.0(4) . .
Ag1 N1 C3 C2 -146.2(3) . .
N3 C2 C3 C5 -2.6(6) . .
N2 C2 C3 C5 178.9(3) . .
N3 C2 C3 N1 177.7(4) . .
N2 C2 C3 N1 -0.8(4) . .
N2 C2 N3 C4 178.1(4) . .
C3 C2 N3 C4 -0.1(6) . .
C2 N3 C4 N4 2.6(6) . .
N3 C4 N4 C5 -2.0(6) . .
N3 C4 N4 Ag1 166.3(3) . 4_645
C4 N4 C5 C3 -1.1(5) . .
Ag1 N4 C5 C3 -168.2(3) 4_645 .
C4 N4 C5 C6 177.6(3) . .
Ag1 N4 C5 C6 10.4(5) 4_645 .
N1 C3 C5 N4 -177.3(4) . .
C2 C3 C5 N4 3.0(5) . .
N1 C3 C5 C6 4.1(6) . .
C2 C3 C5 C6 -175.5(3) . .
N4 C5 C6 C7 -143.8(4) . .
C3 C5 C6 C7 34.8(5) . .
N4 C5 C6 S1A 37.4(5) . .
C3 C5 C6 S1A -144.0(3) . .
C5 C6 C7 C8 179.3(4) . .
S1A C6 C7 C8 -1.8(4) . .
C6 C7 C8 C9 2.1(5) . .
C7 C8 C9 S1A -1.5(6) . .
C8 C9 S1A C6 0.3(4) . .
C7 C6 S1A C9 0.9(3) . .
C5 C6 S1A C9 179.8(3) . .
O53 N5 O51 Ag1 1.0(5) . .
O52 N5 O51 Ag1 -179.5(4) . .
N1 Ag1 O51 N5 -48.6(3) . .
N10 Ag1 O51 N5 76.8(3) . .
N4 Ag1 O51 N5 -176.9(3) 4_655 .
N1 Ag1 N10 C10 112(2) . .
N4 Ag1 N10 C10 -110(2) 4_655 .
O51 Ag1 N10 C10 -22(2) . .
Ag1 N10 C10 C11 72(83) . .
